data_4022015
loop_
_publ_author_name
'Bin Wang'
'Minxiong Li'
'Shansheng Xu'
'Haibin Song'
'Baiquan Wang'

_publ_section_title
;
 A General Synthetic Route to 6,6-Substituted-6H-dibenzo[b,d]pyrans
 from Dibenzofuran
;
_journal_name_full 'Journal of Organic Chemistry'
_journal_page_first 8291
_journal_page_last 8293
_journal_paper_doi 10.1021/jo061415r
_journal_volume 71
_journal_year 2006
_chemical_formula_sum 'C22 H22 O'
_chemical_formula_weight 302.40
_chemical_name_systematic
; 
 ? 
;
_space_group_IT_number 14
_symmetry_cell_setting monoclinic
_symmetry_space_group_name_Hall '-P 2ybc'
_symmetry_space_group_name_H-M 'P 1 21/c 1'
_atom_sites_solution_hydrogens geom
_atom_sites_solution_primary direct
_atom_sites_solution_secondary difmap
_audit_creation_method SHELXL-97
_cell_angle_alpha 90.00
_cell_angle_beta 103.330(6)
_cell_angle_gamma 90.00
_cell_formula_units_Z 4
_cell_length_a 14.210(4)
_cell_length_b 8.578(3)
_cell_length_c 13.297(4)
_cell_measurement_reflns_used 1727
_cell_measurement_temperature 294(2)
_cell_measurement_theta_max 26.04
_cell_measurement_theta_min 2.79
_cell_volume 1577.3(8)
_computing_cell_refinement 'Bruker SMART'
_computing_data_collection 'Bruker SMART'
_computing_data_reduction 'Bruker SAINT'
_computing_molecular_graphics 'Bruker SHELXTL'
_computing_publication_material 'Bruker SHELXTL'
_computing_structure_refinement 'SHELXL-97 (Sheldrick, 1997)'
_computing_structure_solution 'SHELXS-97 (Sheldrick, 1990)'
_diffrn_ambient_temperature 294(2)
_diffrn_measured_fraction_theta_full 0.994
_diffrn_measured_fraction_theta_max 0.994
_diffrn_measurement_device_type 'CCD area detector'
_diffrn_measurement_method 'phi and omega scans'
_diffrn_radiation_monochromator graphite
_diffrn_radiation_source 'fine-focus sealed tube'
_diffrn_radiation_type MoK\a
_diffrn_radiation_wavelength 0.71073
_diffrn_reflns_av_R_equivalents 0.0661
_diffrn_reflns_av_sigmaI/netI 0.0663
_diffrn_reflns_limit_h_max 17
_diffrn_reflns_limit_h_min -17
_diffrn_reflns_limit_k_max 10
_diffrn_reflns_limit_k_min -10
_diffrn_reflns_limit_l_max 16
_diffrn_reflns_limit_l_min -13
_diffrn_reflns_number 8633
_diffrn_reflns_theta_full 26.49
_diffrn_reflns_theta_max 26.49
_diffrn_reflns_theta_min 1.47
_exptl_absorpt_coefficient_mu 0.076
_exptl_absorpt_correction_T_max 1.000000
_exptl_absorpt_correction_T_min 0.721459
_exptl_absorpt_correction_type multi-scan
_exptl_absorpt_process_details SADABS
_exptl_crystal_density_diffrn 1.273
_exptl_crystal_density_meas ?
_exptl_crystal_density_method 'not measured'
_exptl_crystal_F_000 648
_exptl_crystal_size_max 0.30
_exptl_crystal_size_mid 0.24
_exptl_crystal_size_min 0.20
_refine_diff_density_max 0.197
_refine_diff_density_min -0.239
_refine_diff_density_rms 0.044
_refine_ls_extinction_method none
_refine_ls_goodness_of_fit_ref 1.001
_refine_ls_hydrogen_treatment constr
_refine_ls_matrix_type full
_refine_ls_number_parameters 208
_refine_ls_number_reflns 3250
_refine_ls_number_restraints 0
_refine_ls_restrained_S_all 1.001
_refine_ls_R_factor_all 0.1036
_refine_ls_R_factor_gt 0.0464
_refine_ls_shift/su_max 0.002
_refine_ls_shift/su_mean 0.000
_refine_ls_structure_factor_coef Fsqd
_refine_ls_weighting_details 'calc w=1/[\s^2^(Fo^2^)+(0.0592P)^2^+0.1337P] where P=(Fo^2^+2Fc^2^)/3'
_refine_ls_weighting_scheme calc
_refine_ls_wR_factor_gt 0.1040
_refine_ls_wR_factor_ref 0.1328
_reflns_number_gt 1855
_reflns_number_total 3250
_reflns_threshold_expression >2sigma(I)
_cod_data_source_file jo061415rsi20060803_111450_1.cif
_cod_depositor_comments
;
The following automatic conversions were performed:
'_symmetry_cell_setting' value 'Monoclinic' changed to 'monoclinic'
according to '/home/saulius/struct/CIF-dictionaries/cif_core.dic'
dictionary named 'cif_core.dic' version 2.4.1 from
2010-06-29.

'_exptl_absorpt_correction_type' value 'MULTI-SCAN' changed
to 'multi-scan' according to
'/home/saulius/struct/CIF-dictionaries/cif_core.dic' dictionary named
'cif_core.dic' version 2.4.1 from 2010-06-29.

Automatic conversion script
Id: cif_fix_enum 1527 2010-12-29 10:47:43Z saulius 

The following automatic conversions were performed:

'_exptl_crystal_density_meas' value 'NONE' was changed to '?' - the
value is perceived as not measured.

Automatic conversion script
Id: cif_fix_values 3008 2015-01-20 13:52:24Z robertas 
;
_cod_original_sg_symbol_H-M 'P 21/c'
_cod_database_code 4022015

loop_
_symmetry_equiv_pos_as_xyz
'x, y, z'
'-x, y+1/2, -z+1/2'
'-x, -y, -z'
'x, -y-1/2, z-1/2'

loop_
_atom_site_label
_atom_site_type_symbol
_atom_site_fract_x
_atom_site_fract_y
_atom_site_fract_z
_atom_site_U_iso_or_equiv
_atom_site_adp_type
_atom_site_occupancy
_atom_site_symmetry_multiplicity
_atom_site_calc_flag
_atom_site_refinement_flags
O1 O 0.66102(8) 0.99327(14) 0.47307(9) 0.0355(4) Uani 1 1 d .
C1 C 0.68261(13) 1.0842(2) 0.39616(14) 0.0330(5) Uani 1 1 d .
C2 C 0.60694(15) 1.1359(2) 0.31787(15) 0.0403(5) Uani 1 1 d .
H2 H 0.5437 1.1073 0.3172 0.048 Uiso 1 1 calc R
C3 C 0.62620(16) 1.2302(2) 0.24084(16) 0.0470(6) Uani 1 1 d .
H3 H 0.5757 1.2674 0.1889 0.056 Uiso 1 1 calc R
C4 C 0.72040(17) 1.2692(2) 0.24100(17) 0.0504(6) Uani 1 1 d .
H4 H 0.7334 1.3292 0.1876 0.060 Uiso 1 1 calc R
C5 C 0.79509(16) 1.2199(2) 0.31979(17) 0.0436(5) Uani 1 1 d .
H5 H 0.8582 1.2477 0.3192 0.052 Uiso 1 1 calc R
C6 C 0.77756(14) 1.1284(2) 0.40105(15) 0.0349(5) Uani 1 1 d .
C7 C 0.84971(13) 1.0905(2) 0.49635(15) 0.0355(5) Uani 1 1 d .
C8 C 0.93416(14) 1.1773(2) 0.52901(17) 0.0467(6) Uani 1 1 d .
H8 H 0.9491 1.2546 0.4862 0.056 Uiso 1 1 calc R
C9 C 0.99543(16) 1.1504(3) 0.62305(19) 0.0545(6) Uani 1 1 d .
H9 H 1.0525 1.2070 0.6428 0.065 Uiso 1 1 calc R
C10 C 0.97243(16) 1.0391(3) 0.68855(18) 0.0579(6) Uani 1 1 d .
H10 H 1.0132 1.0224 0.7531 0.069 Uiso 1 1 calc R
C11 C 0.88885(15) 0.9530(3) 0.65799(16) 0.0475(6) Uani 1 1 d .
H11 H 0.8732 0.8800 0.7032 0.057 Uiso 1 1 calc R
C12 C 0.82745(13) 0.9726(2) 0.56107(14) 0.0337(5) Uani 1 1 d .
C13 C 0.73554(13) 0.8786(2) 0.51865(13) 0.0311(4) Uani 1 1 d .
C14 C 0.74810(13) 0.7621(2) 0.43337(14) 0.0322(5) Uani 1 1 d .
H14 H 0.7787 0.8155 0.3841 0.039 Uiso 1 1 calc R
C15 C 0.64898(14) 0.6998(2) 0.37626(14) 0.0376(5) Uani 1 1 d .
H15A H 0.6083 0.7855 0.3445 0.045 Uiso 1 1 calc R
H15B H 0.6567 0.6285 0.3221 0.045 Uiso 1 1 calc R
C16 C 0.60133(14) 0.6152(2) 0.45292(15) 0.0393(5) Uani 1 1 d .
H16 H 0.5373 0.5776 0.4167 0.047 Uiso 1 1 calc R
C17 C 0.59052(14) 0.7267(2) 0.53959(16) 0.0413(5) Uani 1 1 d .
H17A H 0.5607 0.6724 0.5882 0.050 Uiso 1 1 calc R
H17B H 0.5491 0.8132 0.5107 0.050 Uiso 1 1 calc R
C18 C 0.69022(14) 0.7885(2) 0.59587(14) 0.0371(5) Uani 1 1 d .
H18 H 0.6828 0.8585 0.6518 0.045 Uiso 1 1 calc R
C19 C 0.75042(16) 0.6447(2) 0.64226(15) 0.0445(5) Uani 1 1 d .
H19A H 0.8132 0.6781 0.6821 0.053 Uiso 1 1 calc R
H19B H 0.7178 0.5900 0.6883 0.053 Uiso 1 1 calc R
C20 C 0.76339(14) 0.5354(2) 0.55593(16) 0.0426(5) Uani 1 1 d .
H20 H 0.8041 0.4470 0.5855 0.051 Uiso 1 1 calc R
C21 C 0.66480(15) 0.4765(2) 0.49750(16) 0.0444(5) Uani 1 1 d .
H21A H 0.6344 0.4181 0.5439 0.053 Uiso 1 1 calc R
H21B H 0.6724 0.4076 0.4421 0.053 Uiso 1 1 calc R
C22 C 0.81223(14) 0.6260(2) 0.48266(16) 0.0421(5) Uani 1 1 d .
H22A H 0.8742 0.6656 0.5207 0.051 Uiso 1 1 calc R
H22B H 0.8237 0.5569 0.4290 0.051 Uiso 1 1 calc R

loop_
_atom_site_aniso_label
_atom_site_aniso_U_11
_atom_site_aniso_U_22
_atom_site_aniso_U_33
_atom_site_aniso_U_23
_atom_site_aniso_U_13
_atom_site_aniso_U_12
O1 0.0355(8) 0.0324(7) 0.0406(8) 0.0028(6) 0.0127(6) 0.0007(6)
C1 0.0396(12) 0.0251(10) 0.0352(11) -0.0031(9) 0.0109(9) -0.0007(9)
C2 0.0424(12) 0.0315(11) 0.0457(13) -0.0039(10) 0.0075(10) -0.0010(9)
C3 0.0606(15) 0.0337(12) 0.0420(13) -0.0002(10) 0.0022(11) 0.0006(11)
C4 0.0746(17) 0.0340(12) 0.0431(13) 0.0012(11) 0.0147(12) -0.0069(12)
C5 0.0517(13) 0.0322(11) 0.0502(13) -0.0045(11) 0.0181(11) -0.0086(10)
C6 0.0421(12) 0.0229(10) 0.0412(12) -0.0037(9) 0.0127(10) -0.0030(9)
C7 0.0355(11) 0.0309(11) 0.0414(12) -0.0079(10) 0.0119(9) -0.0012(9)
C8 0.0401(12) 0.0428(12) 0.0581(15) -0.0094(12) 0.0130(11) -0.0083(10)
C9 0.0384(13) 0.0562(15) 0.0651(16) -0.0177(13) 0.0040(12) -0.0131(11)
C10 0.0519(15) 0.0613(15) 0.0509(15) -0.0115(13) -0.0075(11) -0.0029(12)
C11 0.0475(13) 0.0471(13) 0.0429(13) -0.0031(11) 0.0000(10) -0.0045(11)
C12 0.0354(11) 0.0303(10) 0.0363(11) -0.0092(9) 0.0100(9) 0.0018(9)
C13 0.0327(10) 0.0296(10) 0.0306(10) -0.0003(9) 0.0064(8) 0.0026(8)
C14 0.0372(11) 0.0312(10) 0.0309(10) -0.0023(9) 0.0133(9) -0.0034(9)
C15 0.0471(12) 0.0344(11) 0.0311(11) -0.0053(9) 0.0087(9) -0.0060(9)
C16 0.0414(12) 0.0362(11) 0.0398(12) -0.0006(10) 0.0081(9) -0.0096(9)
C17 0.0436(12) 0.0367(11) 0.0487(13) 0.0035(10) 0.0210(10) -0.0029(10)
C18 0.0499(12) 0.0353(11) 0.0295(11) -0.0045(9) 0.0160(9) -0.0030(9)
C19 0.0589(14) 0.0383(12) 0.0346(11) 0.0046(10) 0.0076(10) -0.0044(10)
C20 0.0492(13) 0.0316(11) 0.0470(13) 0.0069(10) 0.0108(10) 0.0052(10)
C21 0.0613(14) 0.0309(11) 0.0434(12) -0.0016(10) 0.0169(11) -0.0074(10)
C22 0.0446(12) 0.0348(11) 0.0489(13) -0.0054(10) 0.0148(10) 0.0013(9)

loop_
_atom_type_symbol
_atom_type_description
_atom_type_scat_dispersion_real
_atom_type_scat_dispersion_imag
_atom_type_scat_source
C C 0.0033 0.0016 'International Tables Vol C Tables 4.2.6.8 and 6.1.1.4'
H H 0.0000 0.0000 'International Tables Vol C Tables 4.2.6.8 and 6.1.1.4'
O O 0.0106 0.0060 'International Tables Vol C Tables 4.2.6.8 and 6.1.1.4'

loop_
_geom_angle_atom_site_label_1
_geom_angle_atom_site_label_2
_geom_angle_atom_site_label_3
_geom_angle
C1 O1 C13 115.02(13)
O1 C1 C2 118.20(17)
O1 C1 C6 120.05(17)
C2 C1 C6 121.66(18)
C3 C2 C1 119.5(2)
C3 C2 H2 120.2
C1 C2 H2 120.2
C4 C3 C2 119.9(2)
C4 C3 H3 120.0
C2 C3 H3 120.0
C5 C4 C3 120.3(2)
C5 C4 H4 119.8
C3 C4 H4 119.8
C4 C5 C6 121.1(2)
C4 C5 H5 119.5
C6 C5 H5 119.5
C1 C6 C5 117.37(18)
C1 C6 C7 117.18(17)
C5 C6 C7 125.07(18)
C8 C7 C12 119.40(19)
C8 C7 C6 121.98(18)
C12 C7 C6 118.31(17)
C9 C8 C7 121.0(2)
C9 C8 H8 119.5
C7 C8 H8 119.5
C8 C9 C10 120.0(2)
C8 C9 H9 120.0
C10 C9 H9 120.0
C11 C10 C9 119.9(2)
C11 C10 H10 120.1
C9 C10 H10 120.1
C10 C11 C12 121.5(2)
C10 C11 H11 119.3
C12 C11 H11 119.3
C11 C12 C7 118.14(18)
C11 C12 C13 125.35(18)
C7 C12 C13 116.50(16)
O1 C13 C12 105.78(14)
O1 C13 C18 103.80(14)
C12 C13 C18 118.17(15)
O1 C13 C14 108.84(14)
C12 C13 C14 112.16(14)
C18 C13 C14 107.47(15)
C22 C14 C15 109.52(15)
C22 C14 C13 109.59(15)
C15 C14 C13 109.81(14)
C22 C14 H14 109.3
C15 C14 H14 109.3
C13 C14 H14 109.3
C16 C15 C14 109.40(15)
C16 C15 H15A 109.8
C14 C15 H15A 109.8
C16 C15 H15B 109.8
C14 C15 H15B 109.8
H15A C15 H15B 108.2
C21 C16 C15 108.39(16)
C21 C16 C17 110.30(16)
C15 C16 C17 109.95(15)
C21 C16 H16 109.4
C15 C16 H16 109.4
C17 C16 H16 109.4
C16 C17 C18 109.93(15)
C16 C17 H17A 109.7
C18 C17 H17A 109.7
C16 C17 H17B 109.7
C18 C17 H17B 109.7
H17A C17 H17B 108.2
C17 C18 C13 109.20(15)
C17 C18 C19 106.39(16)
C13 C18 C19 112.86(16)
C17 C18 H18 109.4
C13 C18 H18 109.4
C19 C18 H18 109.4
C20 C19 C18 109.98(16)
C20 C19 H19A 109.7
C18 C19 H19A 109.7
C20 C19 H19B 109.7
C18 C19 H19B 109.7
H19A C19 H19B 108.2
C21 C20 C19 109.35(16)
C21 C20 C22 110.02(17)
C19 C20 C22 108.54(16)
C21 C20 H20 109.6
C19 C20 H20 109.6
C22 C20 H20 109.6
C20 C21 C16 109.30(16)
C20 C21 H21A 109.8
C16 C21 H21A 109.8
C20 C21 H21B 109.8
C16 C21 H21B 109.8
H21A C21 H21B 108.3
C14 C22 C20 110.27(16)
C14 C22 H22A 109.6
C20 C22 H22A 109.6
C14 C22 H22B 109.6
C20 C22 H22B 109.6
H22A C22 H22B 108.1

loop_
_geom_bond_atom_site_label_1
_geom_bond_atom_site_label_2
_geom_bond_distance
O1 C1 1.376(2)
O1 C13 1.470(2)
C1 C2 1.386(3)
C1 C6 1.389(3)
C2 C3 1.381(3)
C2 H2 0.9300
C3 C4 1.379(3)
C3 H3 0.9300
C4 C5 1.375(3)
C4 H4 0.9300
C5 C6 1.404(3)
C5 H5 0.9300
C6 C7 1.471(3)
C7 C8 1.394(3)
C7 C12 1.410(3)
C8 C9 1.369(3)
C8 H8 0.9300
C9 C10 1.381(3)
C9 H9 0.9300
C10 C11 1.378(3)
C10 H10 0.9300
C11 C12 1.390(3)
C11 H11 0.9300
C12 C13 1.528(3)
C13 C18 1.540(2)
C13 C14 1.552(2)
C14 C22 1.532(3)
C14 C15 1.534(2)
C14 H14 0.9800
C15 C16 1.531(2)
C15 H15A 0.9700
C15 H15B 0.9700
C16 C21 1.528(3)
C16 C17 1.533(3)
C16 H16 0.9800
C17 C18 1.536(3)
C17 H17A 0.9700
C17 H17B 0.9700
C18 C19 1.546(3)
C18 H18 0.9800
C19 C20 1.526(3)
C19 H19A 0.9700
C19 H19B 0.9700
C20 C21 1.523(3)
C20 C22 1.532(3)
C20 H20 0.9800
C21 H21A 0.9700
C21 H21B 0.9700
C22 H22A 0.9700
C22 H22B 0.9700

loop_
_geom_torsion_atom_site_label_1
_geom_torsion_atom_site_label_2
_geom_torsion_atom_site_label_3
_geom_torsion_atom_site_label_4
_geom_torsion
C13 O1 C1 C2 149.00(16)
C13 O1 C1 C6 -34.3(2)
O1 C1 C2 C3 178.56(16)
C6 C1 C2 C3 1.9(3)
C1 C2 C3 C4 1.5(3)
C2 C3 C4 C5 -2.6(3)
C3 C4 C5 C6 0.5(3)
O1 C1 C6 C5 179.43(15)
C2 C1 C6 C5 -4.0(3)
O1 C1 C6 C7 -7.3(2)
C2 C1 C6 C7 169.34(16)
C4 C5 C6 C1 2.8(3)
C4 C5 C6 C7 -169.93(18)
C1 C6 C7 C8 -153.65(18)
C5 C6 C7 C8 19.1(3)
C1 C6 C7 C12 20.0(2)
C5 C6 C7 C12 -167.32(17)
C12 C7 C8 C9 -0.4(3)
C6 C7 C8 C9 173.15(19)
C7 C8 C9 C10 -2.0(3)
C8 C9 C10 C11 1.5(3)
C9 C10 C11 C12 1.5(3)
C10 C11 C12 C7 -3.8(3)
C10 C11 C12 C13 177.49(18)
C8 C7 C12 C11 3.2(3)
C6 C7 C12 C11 -170.53(17)
C8 C7 C12 C13 -177.96(16)
C6 C7 C12 C13 8.3(2)
C1 O1 C13 C12 58.32(18)
C1 O1 C13 C18 -176.61(13)
C1 O1 C13 C14 -62.38(18)
C11 C12 C13 O1 133.93(19)
C7 C12 C13 O1 -44.77(19)
C11 C12 C13 C18 18.3(3)
C7 C12 C13 C18 -160.40(16)
C11 C12 C13 C14 -107.5(2)
C7 C12 C13 C14 73.7(2)
O1 C13 C14 C22 -170.34(14)
C12 C13 C14 C22 72.96(19)
C18 C13 C14 C22 -58.53(19)
O1 C13 C14 C15 -50.00(18)
C12 C13 C14 C15 -166.70(15)
C18 C13 C14 C15 61.82(18)
C22 C14 C15 C16 59.87(19)
C13 C14 C15 C16 -60.52(19)
C14 C15 C16 C21 -62.2(2)
C14 C15 C16 C17 58.5(2)
C21 C16 C17 C18 60.5(2)
C15 C16 C17 C18 -59.0(2)
C16 C17 C18 C13 61.0(2)
C16 C17 C18 C19 -61.06(19)
O1 C13 C18 C17 53.61(18)
C12 C13 C18 C17 170.31(15)
C14 C13 C18 C17 -61.60(19)
O1 C13 C18 C19 171.71(14)
C12 C13 C18 C19 -71.6(2)
C14 C13 C18 C19 56.50(19)
C17 C18 C19 C20 62.4(2)
C13 C18 C19 C20 -57.3(2)
C18 C19 C20 C21 -62.4(2)
C18 C19 C20 C22 57.6(2)
C19 C20 C21 C16 59.0(2)
C22 C20 C21 C16 -60.1(2)
C15 C16 C21 C20 62.2(2)
C17 C16 C21 C20 -58.3(2)
C15 C14 C22 C20 -57.4(2)
C13 C14 C22 C20 63.14(19)
C21 C20 C22 C14 57.8(2)
C19 C20 C22 C14 -61.9(2)

loop_
_cod_related_entry_id
_cod_related_entry_database
_cod_related_entry_code
1 ChemSpider 10147244
